data_4314163
loop_
_publ_author_name
'Wendy Hibbs'
'Petra J. van Koningsbruggen'
'Atta M. Arif'
'William W. Shum'
'Joel S. Miller'

_publ_section_title
;
 One- and Two-Step Spin-Crossover Behavior of [FeII(isoxazole)6]2+ and the
 Structure and Magnetic Properties of Triangular
 [FeIII3O(OAc)6(isoxazole)3][ClO4]
;
_journal_name_full 'Inorganic Chemistry'
_journal_page_first 5645
_journal_page_last 5653
_journal_paper_doi 10.1021/ic034226p
_journal_volume 42
_journal_year 2003
_chemical_formula_sum 'C18 H18 Cl2 Fe N6 O14'
_chemical_formula_weight 669.14
_chemical_name_systematic
;
  ?
;
_space_group_IT_number 147
_symmetry_cell_setting trigonal
_symmetry_space_group_name_Hall '-P 3'
_symmetry_space_group_name_H-M 'P -3'
_atom_sites_solution_hydrogens geom
_atom_sites_solution_primary direct
_atom_sites_solution_secondary difmap
_audit_creation_method SHELXL-97
_cell_angle_alpha 90.00
_cell_angle_beta 90.00
_cell_angle_gamma 120.00
_cell_formula_units_Z 3
_cell_length_a 17.5829(3)
_cell_length_b 17.5829(3)
_cell_length_c 7.8043(2)
_cell_measurement_temperature 295(1)
_cell_volume 2089.52(7)
_computing_cell_refinement DENZO-SMN
_computing_data_collection 'Nonius Collect'
_computing_data_reduction DENZO-SMN
_computing_molecular_graphics 'WinGx, Ortep3'
_computing_structure_refinement 'SHELXL-97 (Sheldrick, 1997)'
_computing_structure_solution SIR97
_diffrn_ambient_temperature 295(1)
_diffrn_measured_fraction_theta_full 0.996
_diffrn_measured_fraction_theta_max 0.996
_diffrn_measurement_device_type 'Nonius KappaCCD Diffractometer'
_diffrn_measurement_method 'Phi plus Omega scan'
_diffrn_radiation_monochromator graphite
_diffrn_radiation_source 'fine-focus sealed tube'
_diffrn_radiation_type MoK\a
_diffrn_radiation_wavelength 0.71073
_diffrn_reflns_av_R_equivalents 0.0000
_diffrn_reflns_av_sigmaI/netI 0.0363
_diffrn_reflns_limit_h_max 26
_diffrn_reflns_limit_h_min 0
_diffrn_reflns_limit_k_max 0
_diffrn_reflns_limit_k_min -22
_diffrn_reflns_limit_l_max 11
_diffrn_reflns_limit_l_min -11
_diffrn_reflns_number 4841
_diffrn_reflns_theta_full 32.02
_diffrn_reflns_theta_max 32.02
_diffrn_reflns_theta_min 2.61
_exptl_absorpt_coefficient_mu 0.809
_exptl_absorpt_correction_type SCALEPACK
_exptl_crystal_colour colorless
_exptl_crystal_density_diffrn 1.595
_exptl_crystal_density_method 'not measured'
_exptl_crystal_description prism
_exptl_crystal_F_000 1020
_exptl_crystal_size_max 0.28
_exptl_crystal_size_mid 0.26
_exptl_crystal_size_min 0.24
_refine_diff_density_max 0.685
_refine_diff_density_min -0.373
_refine_diff_density_rms 0.082
_refine_ls_extinction_coef 0.011(7)
_refine_ls_extinction_expression Fc^*^=kFc[1+0.001xFc^2^\l^3^/sin(2\q)]^-1/4^
_refine_ls_extinction_method SHELXL
_refine_ls_goodness_of_fit_ref 1.016
_refine_ls_hydrogen_treatment mixed
_refine_ls_matrix_type full
_refine_ls_number_parameters 187
_refine_ls_number_reflns 4841
_refine_ls_number_restraints 0
_refine_ls_restrained_S_all 1.016
_refine_ls_R_factor_all 0.1463
_refine_ls_R_factor_gt 0.0886
_refine_ls_shift/su_max 0.001
_refine_ls_shift/su_mean 0.000
_refine_ls_structure_factor_coef Fsqd
_refine_ls_weighting_details 'calc w=1/[\s^2^(Fo^2^)+(0.1678P)^2^+0.9060P] where P=(Fo^2^+2Fc^2^)/3'
_refine_ls_weighting_scheme calc
_refine_ls_wR_factor_gt 0.2555
_refine_ls_wR_factor_ref 0.3080
_reflns_number_gt 2636
_reflns_number_total 4841
_reflns_threshold_expression >2sigma(I)
_cod_data_source_file ic034226p_s4.cif
_cod_data_source_block '[FeII(oxazole)6][ClO4]2'
_cod_depositor_comments
;
The following automatic conversions were performed:

'_symmetry_cell_setting' value 'Trigonal' changed to 'trigonal'
according to the built-in table from CIF Core dictionary named
'cif_core.dic' version 2.4.1 from 2010-06-29.

Automatic conversion script
Id: cif_fix_values 1646 2011-03-28 12:23:43Z adriana 
;
_cod_original_cell_volume 2089.51(7)
_cod_database_code 4314163

loop_
_symmetry_equiv_pos_as_xyz
'x, y, z'
'-y, x-y, z'
'-x+y, -x, z'
'-x, -y, -z'
'y, -x+y, -z'
'x-y, x, -z'

loop_
_atom_site_label
_atom_site_type_symbol
_atom_site_fract_x
_atom_site_fract_y
_atom_site_fract_z
_atom_site_U_iso_or_equiv
_atom_site_adp_type
_atom_site_occupancy
_atom_site_symmetry_multiplicity
_atom_site_calc_flag
_atom_site_refinement_flags
_atom_site_disorder_assembly
_atom_site_disorder_group
Fe1 Fe 1.0000 0.0000 0.0000 0.0567(4) Uani 1 6 d S . .
Fe2 Fe 0.6667 0.3333 0.47420(11) 0.0602(3) Uani 1 3 d S . .
Cl Cl 1.00196(7) 0.33696(7) 0.74454(16) 0.0868(4) Uani 1 1 d . . .
N1 N 1.0058(2) 0.1042(2) 0.1586(5) 0.0767(9) Uani 1 1 d . . .
N2 N 0.7615(2) 0.3212(2) 0.3147(5) 0.0735(8) Uani 1 1 d . . .
N3 N 0.7739(2) 0.4291(2) 0.6314(4) 0.0741(8) Uani 1 1 d . . .
O1 O 1.0767(3) 0.1816(3) 0.1849(7) 0.1424(17) Uani 1 1 d . . .
O2 O 0.8024(4) 0.3778(4) 0.1837(7) 0.1431(19) Uani 1 1 d . . .
O3 O 0.7634(4) 0.4677(4) 0.7697(7) 0.166(2) Uani 1 1 d . . .
O4 O 1.0153(8) 0.3029(8) 0.9033(12) 0.291(6) Uani 1 1 d . . .
O5 O 1.0169(5) 0.4157(4) 0.8059(10) 0.181(3) Uani 1 1 d . . .
O6 O 1.0668(5) 0.3341(6) 0.6589(13) 0.257(5) Uani 1 1 d . . .
O7 O 0.9187(4) 0.2795(5) 0.7040(12) 0.226(4) Uani 1 1 d . . .
C1 C 1.0507(6) 0.2278(4) 0.2992(9) 0.129(3) Uani 1 1 d . . .
H1 H 1.0857 0.2855 0.3358 0.155 Uiso 1 1 calc R . .
C2 C 0.9742(6) 0.1782(6) 0.3408(10) 0.136(3) Uani 1 1 d . . .
H2 H 0.9419 0.1908 0.4186 0.163 Uiso 1 1 calc R . .
C3 C 0.9447(4) 0.1015(4) 0.2533(8) 0.115(2) Uani 1 1 d . . .
H3 H 0.8881 0.0537 0.2611 0.138 Uiso 1 1 calc R . .
C4 C 0.8560(4) 0.3565(5) 0.1061(9) 0.129(2) Uani 1 1 d . . .
H4 H 0.8911 0.3863 0.0126 0.155 Uiso 1 1 calc R . .
C5 C 0.8534(5) 0.2923(5) 0.1734(9) 0.123(2) Uani 1 1 d . . .
H5 H 0.8859 0.2656 0.1449 0.147 Uiso 1 1 calc R . .
C6 C 0.7901(6) 0.2681(5) 0.3040(9) 0.140(3) Uani 1 1 d . . .
H6 H 0.7715 0.2190 0.3737 0.168 Uiso 1 1 calc R . .
C7 C 0.8458(7) 0.5252(6) 0.8287(12) 0.166(4) Uani 1 1 d . . .
H7 H 0.8572 0.5604 0.9251 0.199 Uiso 1 1 calc R . .
C8 C 0.9001(5) 0.5248(7) 0.7437(14) 0.162(4) Uani 1 1 d . . .
H8 H 0.9604 0.5614 0.7554 0.195 Uiso 1 1 calc R . .
C9 C 0.8566(3) 0.4576(5) 0.6181(10) 0.135(3) Uani 1 1 d . . .
H9 H 0.8834 0.4380 0.5408 0.161 Uiso 1 1 calc R . .

loop_
_atom_site_aniso_label
_atom_site_aniso_U_11
_atom_site_aniso_U_22
_atom_site_aniso_U_33
_atom_site_aniso_U_23
_atom_site_aniso_U_13
_atom_site_aniso_U_12
Fe1 0.0538(4) 0.0538(4) 0.0626(7) 0.000 0.000 0.0269(2)
Fe2 0.0582(4) 0.0582(4) 0.0640(6) 0.000 0.000 0.02912(19)
Cl 0.0883(7) 0.0813(7) 0.0862(8) -0.0141(5) 0.0128(5) 0.0388(5)
N1 0.084(2) 0.0664(18) 0.080(2) -0.0101(15) -0.0022(16) 0.0378(17)
N2 0.0711(18) 0.0747(19) 0.078(2) 0.0023(15) 0.0075(15) 0.0388(16)
N3 0.0741(19) 0.0723(18) 0.070(2) -0.0062(15) -0.0057(15) 0.0325(15)
O1 0.135(4) 0.109(3) 0.159(4) -0.037(3) -0.006(3) 0.042(3)
O2 0.174(4) 0.173(4) 0.134(4) 0.072(3) 0.085(3) 0.126(4)
O3 0.130(4) 0.193(5) 0.150(4) -0.087(4) -0.022(3) 0.063(4)
O4 0.432(18) 0.346(14) 0.159(7) -0.007(8) -0.025(9) 0.241(14)
O5 0.188(5) 0.125(4) 0.231(7) -0.068(4) -0.011(5) 0.078(4)
O6 0.156(5) 0.250(8) 0.312(11) -0.117(8) 0.074(6) 0.061(5)
O7 0.124(4) 0.195(6) 0.338(11) -0.096(7) -0.060(6) 0.064(4)
C1 0.195(8) 0.080(3) 0.110(5) -0.034(3) -0.031(5) 0.067(4)
C2 0.181(7) 0.137(6) 0.112(5) -0.034(4) 0.017(5) 0.097(6)
C3 0.099(3) 0.095(3) 0.131(5) -0.027(3) 0.046(3) 0.032(3)
C4 0.112(4) 0.177(7) 0.114(5) 0.036(5) 0.046(4) 0.084(4)
C5 0.138(5) 0.170(6) 0.109(4) 0.007(4) 0.030(4) 0.114(5)
C6 0.183(7) 0.164(6) 0.134(5) 0.050(5) 0.064(5) 0.133(6)
C7 0.186(9) 0.135(6) 0.129(7) -0.058(5) -0.069(7) 0.045(7)
C8 0.084(4) 0.147(7) 0.203(11) -0.013(7) -0.050(5) 0.018(4)
C9 0.064(3) 0.166(6) 0.152(6) -0.051(5) -0.012(3) 0.041(3)

loop_
_atom_type_symbol
_atom_type_description
_atom_type_scat_dispersion_real
_atom_type_scat_dispersion_imag
_atom_type_scat_source
C C 0.0033 0.0016 'International Tables Vol C Tables 4.2.6.8 and 6.1.1.4'
H H 0.0000 0.0000 'International Tables Vol C Tables 4.2.6.8 and 6.1.1.4'
N N 0.0061 0.0033 'International Tables Vol C Tables 4.2.6.8 and 6.1.1.4'
O O 0.0106 0.0060 'International Tables Vol C Tables 4.2.6.8 and 6.1.1.4'
Cl Cl 0.1484 0.1585 'International Tables Vol C Tables 4.2.6.8 and 6.1.1.4'
Fe Fe 0.3463 0.8444 'International Tables Vol C Tables 4.2.6.8 and 6.1.1.4'

loop_
_geom_angle_atom_site_label_1
_geom_angle_atom_site_label_2
_geom_angle_atom_site_label_3
_geom_angle
_geom_angle_site_symmetry_1
_geom_angle_site_symmetry_3
_geom_angle_publ_flag
N1 Fe1 N1 90.71(14) 3_765 . ?
N1 Fe1 N1 90.71(14) 3_765 2_645 ?
N1 Fe1 N1 90.71(14) . 2_645 ?
N1 Fe1 N1 180.0(2) 3_765 6_545 ?
N1 Fe1 N1 89.29(14) . 6_545 ?
N1 Fe1 N1 89.29(14) 2_645 6_545 ?
N1 Fe1 N1 89.29(14) 3_765 5_665 ?
N1 Fe1 N1 89.29(14) . 5_665 ?
N1 Fe1 N1 180.0(3) 2_645 5_665 ?
N1 Fe1 N1 90.71(14) 6_545 5_665 ?
N1 Fe1 N1 89.29(14) 3_765 4_755 ?
N1 Fe1 N1 180.0(2) . 4_755 ?
N1 Fe1 N1 89.29(14) 2_645 4_755 ?
N1 Fe1 N1 90.71(14) 6_545 4_755 ?
N1 Fe1 N1 90.71(14) 5_665 4_755 ?
N3 Fe2 N3 91.25(13) 3_665 . ?
N3 Fe2 N3 91.25(13) 3_665 2_655 ?
N3 Fe2 N3 91.25(13) . 2_655 ?
N3 Fe2 N2 88.89(13) 3_665 . ?
N3 Fe2 N2 89.33(13) . . ?
N3 Fe2 N2 179.40(13) 2_655 . ?
N3 Fe2 N2 89.33(13) 3_665 3_665 ?
N3 Fe2 N2 179.40(13) . 3_665 ?
N3 Fe2 N2 88.89(13) 2_655 3_665 ?
N2 Fe2 N2 90.52(13) . 3_665 ?
N3 Fe2 N2 179.40(13) 3_665 2_655 ?
N3 Fe2 N2 88.89(13) . 2_655 ?
N3 Fe2 N2 89.33(12) 2_655 2_655 ?
N2 Fe2 N2 90.52(13) . 2_655 ?
N2 Fe2 N2 90.52(13) 3_665 2_655 ?
O7 Cl O6 118.8(5) . . ?
O7 Cl O5 115.7(4) . . ?
O6 Cl O5 118.5(4) . . ?
O7 Cl O4 103.5(6) . . ?
O6 Cl O4 95.4(7) . . ?
O5 Cl O4 97.5(6) . . ?
C3 N1 O1 106.8(4) . . ?
C3 N1 Fe1 127.7(3) . . ?
O1 N1 Fe1 125.3(3) . . ?
C6 N2 O2 103.4(4) . . ?
C6 N2 Fe2 135.8(4) . . ?
O2 N2 Fe2 120.7(3) . . ?
C9 N3 O3 106.5(5) . . ?
C9 N3 Fe2 129.2(4) . . ?
O3 N3 Fe2 124.3(3) . . ?
N1 O1 C1 106.0(5) . . ?
C4 O2 N2 109.1(5) . . ?
N3 O3 C7 106.5(6) . . ?
C2 C1 O1 108.2(5) . . ?
C1 C2 C3 108.0(6) . . ?
N1 C3 C2 110.8(6) . . ?
C5 C4 O2 111.2(6) . . ?
C4 C5 C6 104.4(5) . . ?
N2 C6 C5 111.7(6) . . ?
C8 C7 O3 111.8(8) . . ?
C7 C8 C9 107.2(7) . . ?
N3 C9 C8 107.5(6) . . ?

loop_
_geom_bond_atom_site_label_1
_geom_bond_atom_site_label_2
_geom_bond_distance
_geom_bond_site_symmetry_2
_geom_bond_publ_flag
Fe1 N1 2.171(3) 3_765 ?
Fe1 N1 2.171(3) . ?
Fe1 N1 2.171(3) 2_645 ?
Fe1 N1 2.171(3) 6_545 ?
Fe1 N1 2.171(3) 5_665 ?
Fe1 N1 2.171(3) 4_755 ?
Fe2 N3 2.173(3) 3_665 ?
Fe2 N3 2.173(3) . ?
Fe2 N3 2.173(3) 2_655 ?
Fe2 N2 2.176(3) . ?
Fe2 N2 2.176(3) 3_665 ?
Fe2 N2 2.176(3) 2_655 ?
Cl O7 1.336(6) . ?
Cl O6 1.344(6) . ?
Cl O5 1.360(5) . ?
Cl O4 1.445(11) . ?
N1 C3 1.285(6) . ?
N1 O1 1.323(5) . ?
N2 C6 1.265(7) . ?
N2 O2 1.356(5) . ?
N3 C9 1.284(6) . ?
N3 O3 1.336(6) . ?
O1 C1 1.427(8) . ?
O2 C4 1.323(7) . ?
O3 C7 1.367(10) . ?
C1 C2 1.226(10) . ?
C2 C3 1.362(9) . ?
C4 C5 1.225(9) . ?
C5 C6 1.409(9) . ?
C7 C8 1.165(12) . ?
C8 C9 1.427(11) . ?

loop_
_geom_torsion_atom_site_label_1
_geom_torsion_atom_site_label_2
_geom_torsion_atom_site_label_3
_geom_torsion_atom_site_label_4
_geom_torsion
_geom_torsion_site_symmetry_1
_geom_torsion_site_symmetry_2
_geom_torsion_site_symmetry_3
_geom_torsion_site_symmetry_4
_geom_torsion_publ_flag
N1 Fe1 N1 C3 -114.9(5) 3_765 . . . ?
N1 Fe1 N1 C3 -24.2(6) 2_645 . . . ?
N1 Fe1 N1 C3 65.1(5) 6_545 . . . ?
N1 Fe1 N1 C3 155.8(6) 5_665 . . . ?
N1 Fe1 N1 C3 -121(100) 4_755 . . . ?
N1 Fe1 N1 O1 59.7(5) 3_765 . . . ?
N1 Fe1 N1 O1 150.5(4) 2_645 . . . ?
N1 Fe1 N1 O1 -120.3(5) 6_545 . . . ?
N1 Fe1 N1 O1 -29.5(4) 5_665 . . . ?
N1 Fe1 N1 O1 54(100) 4_755 . . . ?
N3 Fe2 N2 C6 7.6(7) 3_665 . . . ?
N3 Fe2 N2 C6 98.9(7) . . . . ?
N3 Fe2 N2 C6 -96(12) 2_655 . . . ?
N2 Fe2 N2 C6 -81.7(7) 3_665 . . . ?
N2 Fe2 N2 C6 -172.2(7) 2_655 . . . ?
N3 Fe2 N2 O2 -176.4(4) 3_665 . . . ?
N3 Fe2 N2 O2 -85.1(4) . . . . ?
N3 Fe2 N2 O2 80(12) 2_655 . . . ?
N2 Fe2 N2 O2 94.3(3) 3_665 . . . ?
N2 Fe2 N2 O2 3.8(4) 2_655 . . . ?
N3 Fe2 N3 C9 87.5(6) 3_665 . . . ?
N3 Fe2 N3 C9 178.7(6) 2_655 . . . ?
N2 Fe2 N3 C9 -1.4(6) . . . . ?
N2 Fe2 N3 C9 -78(12) 3_665 . . . ?
N2 Fe2 N3 C9 -92.0(6) 2_655 . . . ?
N3 Fe2 N3 O3 -89.7(4) 3_665 . . . ?
N3 Fe2 N3 O3 1.6(5) 2_655 . . . ?
N2 Fe2 N3 O3 -178.6(5) . . . . ?
N2 Fe2 N3 O3 105(12) 3_665 . . . ?
N2 Fe2 N3 O3 90.9(5) 2_655 . . . ?
C3 N1 O1 C1 -3.2(7) . . . . ?
Fe1 N1 O1 C1 -178.8(4) . . . . ?
C6 N2 O2 C4 -2.4(8) . . . . ?
Fe2 N2 O2 C4 -179.5(5) . . . . ?
C9 N3 O3 C7 4.3(9) . . . . ?
Fe2 N3 O3 C7 -178.0(6) . . . . ?
N1 O1 C1 C2 4.1(9) . . . . ?
O1 C1 C2 C3 -3.2(10) . . . . ?
O1 N1 C3 C2 1.4(8) . . . . ?
Fe1 N1 C3 C2 176.9(5) . . . . ?
C1 C2 C3 N1 1.3(10) . . . . ?
N2 O2 C4 C5 0.2(10) . . . . ?
O2 C4 C5 C6 1.9(10) . . . . ?
O2 N2 C6 C5 3.6(8) . . . . ?
Fe2 N2 C6 C5 -179.9(4) . . . . ?
C4 C5 C6 N2 -3.6(11) . . . . ?
N3 O3 C7 C8 0.6(14) . . . . ?
O3 C7 C8 C9 -4.7(15) . . . . ?
O3 N3 C9 C8 -6.8(9) . . . . ?
Fe2 N3 C9 C8 175.6(5) . . . . ?
C7 C8 C9 N3 7.4(14) . . . . ?
